data_2207895
loop_
_publ_author_name
'Zeller, Matthias'
'Hunter, Allen D.'
'Sampson, Paul'
'Chumachenko, Nataliya'

_publ_section_title
(4a<i>SR</i>,7<i>SR</i>,9a<i>SR</i>)-7-<i>tert</i>-Butyl-5,5-dioxo-1,2,4a,9a-tetrahydro-8-oxa-5\l^6^-thiabenzocycloheptan-9-one
_journal_coeditor_code SJ6182
_journal_issue 1
_journal_name_full 'Acta Crystallographica Section E'
_journal_page_first o370
_journal_page_last o371
_journal_paper_doi 10.1107/S1600536805041152
_journal_volume 62
_journal_year 2006
_chemical_formula_iupac 'C13 H20 O4 S'
_chemical_formula_moiety 'C13 H20 O4 S'
_chemical_formula_sum 'C13 H20 O4 S'
_chemical_formula_weight 272.35
_chemical_name_systematic
;
(4aSR,7SR,9aSR)-7-tert-Butyl-5,5-dioxo-1,2,4a,9a-tetrahydro-8-oxa-
5\l^6^-thiabenzocycloheptan-9-one
;
_space_group_IT_number 14
_symmetry_cell_setting monoclinic
_symmetry_space_group_name_Hall '-P 2yn'
_symmetry_space_group_name_H-M 'P 1 21/n 1'
_atom_sites_solution_hydrogens geom
_atom_sites_solution_primary direct
_atom_sites_solution_secondary difmap
_audit_creation_method SHELXL-97
_cell_angle_alpha 90.00
_cell_angle_beta 92.6810(10)
_cell_angle_gamma 90.00
_cell_formula_units_Z 4
_cell_length_a 11.8554(8)
_cell_length_b 5.6653(4)
_cell_length_c 20.2326(14)
_cell_measurement_reflns_used 6071
_cell_measurement_temperature 100(2)
_cell_measurement_theta_max 30.52
_cell_measurement_theta_min 3.02
_cell_volume 1357.42(16)
_computing_cell_refinement 'SAINT-Plus (Bruker, 2003)'
_computing_data_collection 'SMART (Bruker, 2002)'
_computing_data_reduction SAINT-Plus
_computing_molecular_graphics SHELXTL
_computing_publication_material SHELXTL
_computing_structure_refinement SHELXTL
_computing_structure_solution 'SHELXTL (Bruker, 2000)'
_diffrn_ambient_temperature 100(2)
_diffrn_measured_fraction_theta_full 0.999
_diffrn_measured_fraction_theta_max 0.999
_diffrn_measurement_device_type 'Bruker SMART APEX CCD'
_diffrn_measurement_method \w
_diffrn_radiation_monochromator graphite
_diffrn_radiation_source 'fine-focus sealed tube'
_diffrn_radiation_type MoK\a
_diffrn_radiation_wavelength 0.71073
_diffrn_reflns_av_R_equivalents 0.0213
_diffrn_reflns_av_sigmaI/netI 0.0191
_diffrn_reflns_limit_h_max 15
_diffrn_reflns_limit_h_min -15
_diffrn_reflns_limit_k_max 7
_diffrn_reflns_limit_k_min -7
_diffrn_reflns_limit_l_max 26
_diffrn_reflns_limit_l_min -26
_diffrn_reflns_number 13221
_diffrn_reflns_theta_full 28.28
_diffrn_reflns_theta_max 28.28
_diffrn_reflns_theta_min 2.02
_diffrn_standards_decay_% 0
_diffrn_standards_number 0
_exptl_absorpt_coefficient_mu 0.243
_exptl_absorpt_correction_T_max 0.916
_exptl_absorpt_correction_T_min 0.850
_exptl_absorpt_correction_type multi-scan
_exptl_absorpt_process_details '(SADABS in SAINT-Plus; Bruker, 2003)'
_exptl_crystal_colour colourless
_exptl_crystal_density_diffrn 1.333
_exptl_crystal_density_method 'not measured'
_exptl_crystal_description block
_exptl_crystal_F_000 584
_exptl_crystal_size_max 0.45
_exptl_crystal_size_mid 0.38
_exptl_crystal_size_min 0.36
_refine_diff_density_max 0.524
_refine_diff_density_min -0.249
_refine_ls_extinction_method none
_refine_ls_goodness_of_fit_ref 1.148
_refine_ls_hydrogen_treatment constr
_refine_ls_matrix_type full
_refine_ls_number_parameters 166
_refine_ls_number_reflns 3368
_refine_ls_number_restraints 0
_refine_ls_restrained_S_all 1.148
_refine_ls_R_factor_all 0.0390
_refine_ls_R_factor_gt 0.0383
_refine_ls_shift/su_max 0.000
_refine_ls_shift/su_mean 0.000
_refine_ls_structure_factor_coef Fsqd
_refine_ls_weighting_details 'calc w=1/[\s^2^(Fo^2^)+(0.0494P)^2^+0.6798P] where P=(Fo^2^+2Fc^2^)/3'
_refine_ls_weighting_scheme calc
_refine_ls_wR_factor_gt 0.1013
_refine_ls_wR_factor_ref 0.1019
_reflns_number_gt 3308
_reflns_number_total 3368
_reflns_threshold_expression I>2\s(I)
_cod_data_source_file sj6182.cif
_cod_data_source_block I
_cod_depositor_comments
;
The following automatic conversions were performed:
'_symmetry_cell_setting' value 'Monoclinic' changed to 'monoclinic'
according to '/home/saulius/struct/CIF-dictionaries/cif_core.dic'
dictionary named 'cif_core.dic' version 2.4.1 from 2010-06-29.

Automatic conversion script
Id: cif_fix_enum 1527 2010-12-29 10:47:43Z saulius 

The following automatic conversions were performed:

'_symmetry_cell_setting' value 'Monoclinic' changed to 'monoclinic'
according to /home/saulius/struct/CIF-dictionaries/cif_core.dic
dictionary named 'cif_core.dic' version 2.4.1 from 2010-06-29.

Automatic conversion script
Id: cif_fix_values 1715 2011-07-08 13:25:40Z adriana 
;
_cod_original_sg_symbol_H-M 'P 21/n'
_cod_database_code 2207895
_cod_database_fobs_code 2207895

loop_
_symmetry_equiv_pos_as_xyz
'x, y, z'
'-x+1/2, y+1/2, -z+1/2'
'-x, -y, -z'
'x-1/2, -y-1/2, z-1/2'

loop_
_atom_site_label
_atom_site_fract_x
_atom_site_fract_y
_atom_site_fract_z
_atom_site_U_iso_or_equiv
_atom_site_adp_type
_atom_site_calc_flag
_atom_site_refinement_flags
_atom_site_occupancy
_atom_site_type_symbol
C1 0.01198(11) 0.5087(3) 0.26033(7) 0.0229(3) Uani d . 1 C
H1A -0.0263 0.6170 0.2281 0.027 Uiso calc R 1 H
H1B 0.0637 0.6034 0.2896 0.027 Uiso calc R 1 H
O1 -0.11615(8) 0.1872(2) 0.06305(5) 0.0248(2) Uani d . 1 O
C2 -0.07571(12) 0.3881(3) 0.30145(7) 0.0279(3) Uani d . 1 C
H2A -0.0374 0.3104 0.3402 0.034 Uiso calc R 1 H
H2B -0.1281 0.5081 0.3180 0.034 Uiso calc R 1 H
O2 -0.01989(8) 0.55452(17) 0.10105(4) 0.0198(2) Uani d . 1 O
C3 -0.14147(12) 0.2078(3) 0.26138(8) 0.0265(3) Uani d . 1 C
H3 -0.2114 0.1558 0.2772 0.032 Uiso calc R 1 H
O3 0.20304(8) 0.6403(2) 0.19016(5) 0.0250(2) Uani d . 1 O
C4 -0.10813(11) 0.1162(3) 0.20519(7) 0.0234(3) Uani d . 1 C
H4 -0.1577 0.0111 0.1816 0.028 Uiso calc R 1 H
C4A 0.00434(10) 0.1704(2) 0.17689(6) 0.0169(2) Uani d . 1 C
H4A 0.0445 0.0170 0.1713 0.020 Uiso calc R 1 H
S5 -0.01895(2) 0.29984(6) 0.094887(15) 0.01582(10) Uani d . 1 S
C6 0.10047(10) 0.2180(2) 0.04937(6) 0.0170(2) Uani d . 1 C
H6A 0.1097 0.0445 0.0514 0.020 Uiso calc R 1 H
H6B 0.0861 0.2622 0.0024 0.020 Uiso calc R 1 H
C7 0.20965(10) 0.3344(2) 0.07516(6) 0.0142(2) Uani d . 1 C
H7 0.2029 0.5094 0.0699 0.017 Uiso calc R 1 H
O8 0.22015(7) 0.27662(17) 0.14540(4) 0.0165(2) Uani d . 1 O
C9 0.17296(10) 0.4388(2) 0.18640(6) 0.0180(3) Uani d . 1 C
C9A 0.07954(10) 0.3259(2) 0.22368(6) 0.0181(3) Uani d . 1 C
H9A 0.1161 0.2192 0.2577 0.022 Uiso calc R 1 H
C10 0.31605(10) 0.2488(2) 0.04198(6) 0.0148(2) Uani d . 1 C
C11 0.33213(11) -0.0176(2) 0.05052(7) 0.0194(3) Uani d . 1 C
H11A 0.3288 -0.0586 0.0974 0.029 Uiso calc R 1 H
H11B 0.4057 -0.0636 0.0345 0.029 Uiso calc R 1 H
H11C 0.2721 -0.1011 0.0251 0.029 Uiso calc R 1 H
C12 0.30485(11) 0.3102(2) -0.03199(6) 0.0203(3) Uani d . 1 C
H12A 0.3750 0.2693 -0.0530 0.031 Uiso calc R 1 H
H12B 0.2903 0.4796 -0.0372 0.031 Uiso calc R 1 H
H12C 0.2421 0.2208 -0.0529 0.031 Uiso calc R 1 H
C13 0.41877(10) 0.3765(2) 0.07401(6) 0.0183(3) Uani d . 1 C
H13A 0.4244 0.3410 0.1215 0.027 Uiso calc R 1 H
H13B 0.4101 0.5471 0.0676 0.027 Uiso calc R 1 H
H13C 0.4875 0.3228 0.0534 0.027 Uiso calc R 1 H

loop_
_atom_site_aniso_label
_atom_site_aniso_U_11
_atom_site_aniso_U_22
_atom_site_aniso_U_33
_atom_site_aniso_U_12
_atom_site_aniso_U_13
_atom_site_aniso_U_23
C1 0.0210(6) 0.0308(7) 0.0170(6) -0.0009(5) 0.0022(5) -0.0053(5)
O1 0.0147(4) 0.0328(6) 0.0264(5) -0.0004(4) -0.0037(4) -0.0105(4)
C2 0.0208(6) 0.0442(9) 0.0192(6) 0.0029(6) 0.0050(5) -0.0001(6)
O2 0.0221(5) 0.0185(5) 0.0186(4) 0.0040(3) -0.0008(4) 0.0006(3)
C3 0.0177(6) 0.0320(8) 0.0305(7) 0.0015(5) 0.0070(5) 0.0068(6)
O3 0.0231(5) 0.0286(5) 0.0233(5) -0.0082(4) 0.0013(4) -0.0084(4)
C4 0.0164(6) 0.0226(7) 0.0315(7) -0.0023(5) 0.0043(5) 0.0039(6)
C4A 0.0144(5) 0.0171(6) 0.0192(6) 0.0006(4) 0.0020(4) 0.0034(5)
S5 0.01296(16) 0.01840(18) 0.01586(16) 0.00110(10) -0.00185(11) -0.00239(11)
C6 0.0146(6) 0.0209(6) 0.0156(6) 0.0006(4) 0.0004(4) -0.0030(5)
C7 0.0155(5) 0.0138(5) 0.0134(5) 0.0003(4) 0.0004(4) 0.0008(4)
O8 0.0154(4) 0.0216(5) 0.0125(4) 0.0009(3) 0.0004(3) 0.0016(3)
C9 0.0145(5) 0.0262(7) 0.0130(5) -0.0006(5) -0.0021(4) -0.0019(5)
C9A 0.0146(5) 0.0249(6) 0.0147(6) 0.0008(5) -0.0001(4) 0.0028(5)
C10 0.0153(5) 0.0128(5) 0.0164(5) 0.0001(4) 0.0023(4) 0.0004(4)
C11 0.0182(6) 0.0137(6) 0.0264(6) 0.0010(5) 0.0028(5) -0.0005(5)
C12 0.0206(6) 0.0240(7) 0.0168(6) 0.0008(5) 0.0038(5) 0.0004(5)
C13 0.0168(6) 0.0171(6) 0.0210(6) -0.0019(5) 0.0015(5) 0.0015(5)

loop_
_atom_type_symbol
_atom_type_description
_atom_type_scat_dispersion_real
_atom_type_scat_dispersion_imag
_atom_type_scat_source
C C 0.0033 0.0016 'International Tables Vol C Tables 4.2.6.8 and 6.1.1.4'
H H 0.0000 0.0000 'International Tables Vol C Tables 4.2.6.8 and 6.1.1.4'
O O 0.0106 0.0060 'International Tables Vol C Tables 4.2.6.8 and 6.1.1.4'
S S 0.1246 0.1234 'International Tables Vol C Tables 4.2.6.8 and 6.1.1.4'

loop_
_geom_angle_atom_site_label_1
_geom_angle_atom_site_label_2
_geom_angle_atom_site_label_3
_geom_angle
C9A C1 C2 110.40(13)
C9A C1 H1A 109.6
C2 C1 H1A 109.6
C9A C1 H1B 109.6
C2 C1 H1B 109.6
H1A C1 H1B 108.1
C3 C2 C1 111.16(12)
C3 C2 H2A 109.4
C1 C2 H2A 109.4
C3 C2 H2B 109.4
C1 C2 H2B 109.4
H2A C2 H2B 108.0
C4 C3 C2 124.15(13)
C4 C3 H3 117.9
C2 C3 H3 117.9
C3 C4 C4A 123.39(13)
C3 C4 H4 118.3
C4A C4 H4 118.3
C4 C4A C9A 112.26(11)
C4 C4A S5 109.19(9)
C9A C4A S5 112.75(9)
C4 C4A H4A 107.5
C9A C4A H4A 107.5
S5 C4A H4A 107.5
O1 S5 O2 118.03(6)
O1 S5 C6 106.92(6)
O2 S5 C6 108.20(6)
O1 S5 C4A 108.21(6)
O2 S5 C4A 108.89(6)
C6 S5 C4A 105.96(6)
C7 C6 S5 113.12(9)
C7 C6 H6A 109.0
S5 C6 H6A 109.0
C7 C6 H6B 109.0
S5 C6 H6B 109.0
H6A C6 H6B 107.8
O8 C7 C6 105.63(9)
O8 C7 C10 108.72(9)
C6 C7 C10 114.59(10)
O8 C7 H7 109.2
C6 C7 H7 109.2
C10 C7 H7 109.2
C9 O8 C7 114.81(10)
O3 C9 O8 123.19(12)
O3 C9 C9A 126.50(12)
O8 C9 C9A 110.30(11)
C9 C9A C1 111.70(12)
C9 C9A C4A 110.54(10)
C1 C9A C4A 112.61(10)
C9 C9A H9A 107.2
C1 C9A H9A 107.2
C4A C9A H9A 107.2
C11 C10 C13 108.98(10)
C11 C10 C7 111.26(10)
C13 C10 C7 108.60(10)
C11 C10 C12 109.75(11)
C13 C10 C12 109.61(10)
C7 C10 C12 108.62(10)
C10 C11 H11A 109.5
C10 C11 H11B 109.5
H11A C11 H11B 109.5
C10 C11 H11C 109.5
H11A C11 H11C 109.5
H11B C11 H11C 109.5
C10 C12 H12A 109.5
C10 C12 H12B 109.5
H12A C12 H12B 109.5
C10 C12 H12C 109.5
H12A C12 H12C 109.5
H12B C12 H12C 109.5
C10 C13 H13A 109.5
C10 C13 H13B 109.5
H13A C13 H13B 109.5
C10 C13 H13C 109.5
H13A C13 H13C 109.5
H13B C13 H13C 109.5

loop_
_geom_bond_atom_site_label_1
_geom_bond_atom_site_label_2
_geom_bond_distance
C1 C9A 1.5230(19)
C1 C2 1.524(2)
C1 H1A 0.9900
C1 H1B 0.9900
O1 S5 1.4424(10)
C2 C3 1.500(2)
C2 H2A 0.9900
C2 H2B 0.9900
O2 S5 1.4483(10)
C3 C4 1.326(2)
C3 H3 0.9500
O3 C9 1.1970(18)
C4 C4A 1.5071(18)
C4 H4 0.9500
C4A C9A 1.5454(18)
C4A S5 1.8232(13)
C4A H4A 1.0000
S5 C6 1.7860(13)
C6 C7 1.5227(17)
C6 H6A 0.9900
C6 H6B 0.9900
C7 O8 1.4580(14)
C7 C10 1.5349(17)
C7 H7 1.0000
O8 C9 1.3743(16)
C9 C9A 1.5108(18)
C9A H9A 1.0000
C10 C11 1.5297(17)
C10 C13 1.5336(17)
C10 C12 1.5362(17)
C11 H11A 0.9800
C11 H11B 0.9800
C11 H11C 0.9800
C12 H12A 0.9800
C12 H12B 0.9800
C12 H12C 0.9800
C13 H13A 0.9800
C13 H13B 0.9800
C13 H13C 0.9800

loop_
_geom_torsion_atom_site_label_1
_geom_torsion_atom_site_label_2
_geom_torsion_atom_site_label_3
_geom_torsion_atom_site_label_4
_geom_torsion
C9A C1 C2 C3 -48.40(16)
C1 C2 C3 C4 18.1(2)
C2 C3 C4 C4A 4.3(2)
C3 C4 C4A C9A 5.03(19)
C3 C4 C4A S5 -120.76(14)
C4 C4A S5 O1 -36.02(11)
C9A C4A S5 O1 -161.53(9)
C4 C4A S5 O2 93.42(10)
C9A C4A S5 O2 -32.08(10)
C4 C4A S5 C6 -150.39(9)
C9A C4A S5 C6 84.10(10)
O1 S5 C6 C7 177.08(9)
O2 S5 C6 C7 48.98(10)
C4A S5 C6 C7 -67.67(10)
S5 C6 C7 O8 54.32(12)
S5 C6 C7 C10 173.96(8)
C6 C7 O8 C9 -91.29(12)
C10 C7 O8 C9 145.27(10)
C7 O8 C9 O3 -60.85(16)
C7 O8 C9 C9A 118.40(11)
O3 C9 C9A C1 9.12(18)
O8 C9 C9A C1 -170.10(10)
O3 C9 C9A C4A 135.34(14)
O8 C9 C9A C4A -43.88(14)
C2 C1 C9A C9 -175.80(11)
C2 C1 C9A C4A 59.12(14)
C4 C4A C9A C9 -162.21(11)
S5 C4A C9A C9 -38.39(13)
C4 C4A C9A C1 -36.50(15)
S5 C4A C9A C1 87.33(12)
O8 C7 C10 C11 59.17(13)
C6 C7 C10 C11 -58.74(14)
O8 C7 C10 C13 -60.77(12)
C6 C7 C10 C13 -178.68(10)
O8 C7 C10 C12 -179.91(10)
C6 C7 C10 C12 62.18(13)
